data_1518615
loop_
_publ_author_name
'Gehrold, Andreas C.'
'Bruhn, Torsten'
'Schneider, Heidi'
'Radius, Udo'
'Bringmann, Gerhard'

_publ_section_title
;
 Chiral and achiral basket-handle porphyrins: short synthesis and
 stereostructures of these versatile building blocks.
;
_journal_issue 2
_journal_name_full 'Organic letters'
_journal_page_first 210
_journal_page_last 213
_journal_paper_doi 10.1021/ol503286s
_journal_volume 17
_journal_year 2015
_chemical_formula_sum 'C52 H50 N4 Ni O2'
_chemical_formula_weight 821.67
_space_group_crystal_system monoclinic
_space_group_IT_number 14
_space_group_name_Hall '-P 2ybc'
_space_group_name_H-M_alt 'P 1 21/c 1'
_symmetry_space_group_name_Hall '-P 2ybc'
_symmetry_space_group_name_H-M 'P 1 21/c 1'
_atom_sites_solution_hydrogens geom
_atom_sites_solution_primary direct
_atom_sites_solution_secondary difmap
_audit_creation_method SHELXL-2014/6
_cell_angle_alpha 90
_cell_angle_beta 98.447(3)
_cell_angle_gamma 90
_cell_formula_units_Z 4
_cell_length_a 18.2078(17)
_cell_length_b 16.5273(17)
_cell_length_c 14.8317(14)
_cell_measurement_reflns_used 8135
_cell_measurement_temperature 100(2)
_cell_measurement_theta_max 25.8495
_cell_measurement_theta_min 2.2615
_cell_volume 4414.8(7)
_computing_cell_refinement 'Saint+ ver. 7.68A (Bruker AXS)'
_computing_data_collection 'APEX2 ver. 2012.3 (Bruker AXS)'
_computing_data_reduction 'Saint+ ver. 7.68A (Bruker AXS)'
_computing_molecular_graphics 'XP ver. 5.1 (Bruker AXS, 1998)'
_computing_publication_material 'SHELXL-2013 (Sheldrick, 2013)'
_computing_structure_refinement 'SHELXL-2013 (Sheldrick, 2013)'
_computing_structure_solution 'SHELXL-2013 (Sheldrick, 2013)'
_diffrn_ambient_temperature 100(2)
_diffrn_measured_fraction_theta_full 1.000
_diffrn_measured_fraction_theta_max 0.996
_diffrn_measurement_device_type 'Bruker X8-APEX II'
_diffrn_measurement_method '\f and \w scans'
_diffrn_radiation_monochromator helios
_diffrn_radiation_source 'rotating anode'
_diffrn_radiation_type MoK\a
_diffrn_radiation_wavelength 0.71073
_diffrn_reflns_av_R_equivalents 0.0583
_diffrn_reflns_av_unetI/netI 0.0628
_diffrn_reflns_Laue_measured_fraction_full 1.000
_diffrn_reflns_Laue_measured_fraction_max 0.996
_diffrn_reflns_limit_h_max 22
_diffrn_reflns_limit_h_min -21
_diffrn_reflns_limit_k_max 20
_diffrn_reflns_limit_k_min -11
_diffrn_reflns_limit_l_max 18
_diffrn_reflns_limit_l_min -17
_diffrn_reflns_number 33127
_diffrn_reflns_point_group_measured_fraction_full 1.000
_diffrn_reflns_point_group_measured_fraction_max 0.996
_diffrn_reflns_theta_full 26.000
_diffrn_reflns_theta_max 26.156
_diffrn_reflns_theta_min 1.672
_exptl_absorpt_coefficient_mu 0.48
_exptl_absorpt_correction_T_max 0.7453
_exptl_absorpt_correction_T_min 0.6427
_exptl_absorpt_correction_type analytical
_exptl_absorpt_process_details 'Sadabs 2012/1 (Bruker 2012)'
_exptl_crystal_colour pink
_exptl_crystal_density_diffrn 1.248
_exptl_crystal_density_method 'not measured'
_exptl_crystal_description block
_exptl_crystal_F_000 1736
_exptl_crystal_size_max 0.17
_exptl_crystal_size_mid 0.11
_exptl_crystal_size_min 0.11
_refine_diff_density_max 0.601
_refine_diff_density_min -0.446
_refine_diff_density_rms 0.062
_refine_ls_extinction_method none
_refine_ls_goodness_of_fit_ref 1.092
_refine_ls_hydrogen_treatment constr
_refine_ls_matrix_type full
_refine_ls_number_parameters 573
_refine_ls_number_reflns 8800
_refine_ls_number_restraints 0
_refine_ls_restrained_S_all 1.092
_refine_ls_R_factor_all 0.0795
_refine_ls_R_factor_gt 0.0489
_refine_ls_shift/su_max 0.000
_refine_ls_shift/su_mean 0.000
_refine_ls_structure_factor_coef Fsqd
_refine_ls_weighting_details 'w=1/[\s^2^(Fo^2^)+(0.0609P)^2^+0.1632P] where P=(Fo^2^+2Fc^2^)/3'
_refine_ls_weighting_scheme calc
_refine_ls_wR_factor_gt 0.1191
_refine_ls_wR_factor_ref 0.1293
_reflns_Friedel_coverage 0.000
_reflns_number_gt 5961
_reflns_number_total 8800
_reflns_threshold_expression 'I > 2\s(I)'
_cod_data_source_file ol503286s_si_002.cif
_cod_data_source_block Ni2a
_cod_database_code 1518615
_shelx_space_group_comment
;
The symmetry employed for this shelxl refinement is uniquely defined
by the following loop, which should always be used as a source of
symmetry information in preference to the above space-group names.
They are only intended as comments.
;
_shelxl_version_number 2014/6

loop_
_space_group_symop_operation_xyz
'x, y, z'
'-x, y+1/2, -z+1/2'
'-x, -y, -z'
'x, -y-1/2, z-1/2'

loop_
_atom_site_label
_atom_site_type_symbol
_atom_site_fract_x
_atom_site_fract_y
_atom_site_fract_z
_atom_site_U_iso_or_equiv
_atom_site_adp_type
_atom_site_occupancy
_atom_site_site_symmetry_order
_atom_site_calc_flag
_atom_site_refinement_flags_posn
_atom_site_refinement_flags_adp
_atom_site_refinement_flags_occupancy
_atom_site_disorder_assembly
_atom_site_disorder_group
C38A C 0.3248(3) 0.5346(6) -0.2318(4) 0.047(2) Uani 0.569(8) 1 d . . P A 1
H38A H 0.3750 0.5228 -0.2399 0.071 Uiso 0.569(8) 1 calc R U P A 1
H38B H 0.3009 0.4858 -0.2162 0.071 Uiso 0.569(8) 1 calc R U P A 1
H38C H 0.3248 0.5735 -0.1837 0.071 Uiso 0.569(8) 1 calc R U P A 1
C39A C 0.3234(3) 0.6461(4) -0.3433(5) 0.0382(16) Uani 0.569(8) 1 d . . P A 1
H39A H 0.3727 0.6334 -0.3541 0.057 Uiso 0.569(8) 1 calc R U P A 1
H39B H 0.3257 0.6845 -0.2944 0.057 Uiso 0.569(8) 1 calc R U P A 1
H39C H 0.2958 0.6689 -0.3975 0.057 Uiso 0.569(8) 1 calc R U P A 1
C40A C 0.2798(3) 0.5105(4) -0.3972(4) 0.0428(19) Uani 0.569(8) 1 d . . P A 1
H40A H 0.2493 0.5338 -0.4490 0.064 Uiso 0.569(8) 1 calc R U P A 1
H40B H 0.2586 0.4601 -0.3817 0.064 Uiso 0.569(8) 1 calc R U P A 1
H40C H 0.3288 0.5010 -0.4118 0.064 Uiso 0.569(8) 1 calc R U P A 1
C38B C 0.3371(5) 0.5915(8) -0.2252(7) 0.056(3) Uani 0.431(8) 1 d . . P A 2
H38D H 0.3878 0.5803 -0.2317 0.085 Uiso 0.431(8) 1 calc R U P A 2
H38E H 0.3235 0.5602 -0.1756 0.085 Uiso 0.431(8) 1 calc R U P A 2
H38F H 0.3317 0.6480 -0.2129 0.085 Uiso 0.431(8) 1 calc R U P A 2
C39B C 0.3101(5) 0.6117(7) -0.3934(8) 0.055(3) Uani 0.431(8) 1 d . . P A 2
H39D H 0.2807 0.5958 -0.4497 0.083 Uiso 0.431(8) 1 calc R U P A 2
H39E H 0.3612 0.5988 -0.3953 0.083 Uiso 0.431(8) 1 calc R U P A 2
H39F H 0.3050 0.6689 -0.3848 0.083 Uiso 0.431(8) 1 calc R U P A 2
C40B C 0.3010(5) 0.4746(5) -0.3336(7) 0.047(3) Uani 0.431(8) 1 d . . P A 2
H40D H 0.2598 0.4510 -0.3725 0.070 Uiso 0.431(8) 1 calc R U P A 2
H40E H 0.3085 0.4467 -0.2762 0.070 Uiso 0.431(8) 1 calc R U P A 2
H40F H 0.3450 0.4699 -0.3620 0.070 Uiso 0.431(8) 1 calc R U P A 2
C2 C 0.03449(15) 0.44644(16) -0.15454(17) 0.0254(6) Uani 1 1 d . . . . .
C3 C 0.09469(16) 0.45391(16) -0.08085(18) 0.0293(6) Uani 1 1 d . . . . .
H3 H 0.1394 0.4808 -0.0824 0.035 Uiso 1 1 calc R U . . .
C4 C 0.07429(16) 0.41472(18) -0.00919(19) 0.0327(7) Uani 1 1 d . . . . .
H4 H 0.1032 0.4072 0.0473 0.039 Uiso 1 1 calc R U . . .
C5 C 0.00034(16) 0.38672(16) -0.03541(18) 0.0280(6) Uani 1 1 d . . . . .
C6 C -0.04632(17) 0.36020(17) 0.02378(18) 0.0308(7) Uani 1 1 d . . . . .
H6 H -0.0254 0.3432 0.0817 0.037 Uiso 1 1 calc R U . . .
C7 C -0.12190(16) 0.35778(17) 0.00127(18) 0.0299(6) Uani 1 1 d . . . . .
C8 C -0.17389(17) 0.35656(17) 0.06426(19) 0.0331(7) Uani 1 1 d . . . . .
H8 H -0.1630 0.3476 0.1267 0.040 Uiso 1 1 calc R U . . .
C9 C -0.24129(17) 0.37062(17) 0.01743(18) 0.0319(7) Uani 1 1 d . . . . .
H9 H -0.2854 0.3764 0.0415 0.038 Uiso 1 1 calc R U . . .
C10 C -0.23256(16) 0.37505(16) -0.07703(18) 0.0274(6) Uani 1 1 d . . . . .
C11 C -0.29008(15) 0.37669(16) -0.14841(18) 0.0278(6) Uani 1 1 d . . . . .
C12 C -0.27926(16) 0.35918(17) -0.23690(18) 0.0293(6) Uani 1 1 d . . . . .
C13 C -0.33532(17) 0.33573(18) -0.30951(19) 0.0342(7) Uani 1 1 d . . . . .
H13 H -0.3862 0.3349 -0.3081 0.041 Uiso 1 1 calc R U . . .
C14 C -0.30114(16) 0.31516(18) -0.38013(19) 0.0340(7) Uani 1 1 d . . . . .
H14 H -0.3237 0.2949 -0.4359 0.041 Uiso 1 1 calc R U . . .
C15 C -0.22423(16) 0.32992(16) -0.35438(17) 0.0283(6) Uani 1 1 d . . . . .
C16 C -0.17150(16) 0.33247(17) -0.41221(18) 0.0297(6) Uani 1 1 d . . . . .
H16 H -0.1827 0.3083 -0.4692 0.036 Uiso 1 1 calc R U . . .
C17 C -0.10370(15) 0.36853(15) -0.39027(17) 0.0250(6) Uani 1 1 d . . . . .
C18 C -0.05674(16) 0.39508(16) -0.45372(18) 0.0279(6) Uani 1 1 d . . . . .
H18 H -0.0618 0.3822 -0.5154 0.033 Uiso 1 1 calc R U . . .
C19 C -0.00430(15) 0.44174(16) -0.40798(17) 0.0263(6) Uani 1 1 d . . . . .
H19 H 0.0323 0.4699 -0.4325 0.032 Uiso 1 1 calc R U . . .
C20 C -0.01467(15) 0.44063(15) -0.31384(17) 0.0239(6) Uani 1 1 d . . . . .
C21 C 0.03511(15) 0.47224(16) -0.24329(17) 0.0248(6) Uani 1 1 d . . . . .
C31 C 0.08597(15) 0.53678(16) -0.26615(17) 0.0246(6) Uani 1 1 d . . . . .
C32 C 0.15852(15) 0.52436(17) -0.27857(17) 0.0284(6) Uani 1 1 d . . . . .
H32 H 0.1783 0.4727 -0.2692 0.034 Uiso 1 1 calc R U . . .
C33 C 0.20369(15) 0.58537(17) -0.30450(17) 0.0277(6) Uani 1 1 d . . . . .
C34 C 0.17237(15) 0.66153(17) -0.31757(17) 0.0285(6) Uani 1 1 d . . . . .
H34 H 0.2011 0.7038 -0.3347 0.034 Uiso 1 1 calc R U . . .
C35 C 0.09961(15) 0.67684(16) -0.30587(16) 0.0266(6) Uani 1 1 d . . . . .
H35 H 0.0801 0.7286 -0.3153 0.032 Uiso 1 1 calc R U . . .
C36 C 0.05620(15) 0.61497(16) -0.28014(16) 0.0234(6) Uani 1 1 d . . . . .
C37 C 0.28431(16) 0.56793(18) -0.31719(19) 0.0328(7) Uani 1 1 d . . . . .
C41 C -0.36613(16) 0.40024(17) -0.13183(18) 0.0308(7) Uani 1 1 d . . . . .
C56 C -0.22424(17) 0.69464(17) -0.16490(19) 0.0332(7) Uani 1 1 d . . . . .
C42 C -0.38269(16) 0.48221(18) -0.13749(19) 0.0318(7) Uani 1 1 d . . . . .
C55 C -0.15582(16) 0.71864(16) -0.18900(19) 0.0297(6) Uani 1 1 d . . . . .
C43 C -0.45312(17) 0.5080(2) -0.12712(19) 0.0373(7) Uani 1 1 d . . . . .
H43 H -0.4652 0.5627 -0.1316 0.045 Uiso 1 1 calc R U . . .
C54 C -0.13128(15) 0.68382(16) -0.26613(18) 0.0273(6) Uani 1 1 d . . . . .
C44 C -0.50579(17) 0.4514(2) -0.1099(2) 0.0421(8) Uani 1 1 d . . . . .
H44 H -0.5530 0.4694 -0.1027 0.051 Uiso 1 1 calc R U . . .
C53 C -0.17713(16) 0.62951(16) -0.32137(18) 0.0291(6) Uani 1 1 d . . . . .
C45 C -0.49072(18) 0.3700(2) -0.1031(2) 0.0421(8) Uani 1 1 d . . . . .
C46 C -0.41967(17) 0.3458(2) -0.1144(2) 0.0396(8) Uani 1 1 d . . . . .
H46 H -0.4078 0.2911 -0.1101 0.048 Uiso 1 1 calc R U . . .
C57 C -0.34031(17) 0.61017(18) -0.1906(2) 0.0380(7) Uani 1 1 d . . . . .
H57A H -0.3565 0.6468 -0.1464 0.046 Uiso 1 1 calc R U . . .
H57B H -0.3789 0.6069 -0.2431 0.046 Uiso 1 1 calc R U . . .
C47 C -0.5474(2) 0.3054(2) -0.0830(3) 0.0624(11) Uani 1 1 d . . . . .
C62 C -0.24699(19) 0.7279(2) -0.0781(2) 0.0518(9) Uani 1 1 d . . . . .
H62A H -0.2735 0.7778 -0.0911 0.078 Uiso 1 1 calc R U . . .
H62B H -0.2035 0.7376 -0.0344 0.078 Uiso 1 1 calc R U . . .
H62C H -0.2784 0.6895 -0.0537 0.078 Uiso 1 1 calc R U . . .
C48 C -0.6245(2) 0.3440(3) -0.0822(3) 0.0690(12) Uani 1 1 d . . . . .
H48A H -0.6393 0.3723 -0.1385 0.104 Uiso 1 1 calc R U . . .
H48B H -0.6222 0.3813 -0.0322 0.104 Uiso 1 1 calc R U . . .
H48C H -0.6601 0.3024 -0.0754 0.104 Uiso 1 1 calc R U . . .
C61 C -0.10958(17) 0.78094(18) -0.1316(2) 0.0401(8) Uani 1 1 d . . . . .
H61A H -0.0723 0.8019 -0.1649 0.060 Uiso 1 1 calc R U . . .
H61B H -0.0861 0.7562 -0.0762 0.060 Uiso 1 1 calc R U . . .
H61C H -0.1410 0.8243 -0.1173 0.060 Uiso 1 1 calc R U . . .
C49 C -0.5223(2) 0.2682(3) 0.0116(3) 0.0841(15) Uani 1 1 d . . . . .
H49A H -0.5593 0.2308 0.0259 0.126 Uiso 1 1 calc R U . . .
H49B H -0.5158 0.3104 0.0566 0.126 Uiso 1 1 calc R U . . .
H49C H -0.4762 0.2402 0.0115 0.126 Uiso 1 1 calc R U . . .
C60 C -0.05375(15) 0.69825(16) -0.28622(19) 0.0298(6) Uani 1 1 d . . . . .
H60A H -0.0543 0.7123 -0.3498 0.036 Uiso 1 1 calc R U . . .
H60B H -0.0301 0.7417 -0.2487 0.036 Uiso 1 1 calc R U . . .
C50 C -0.5530(3) 0.2406(4) -0.1541(4) 0.147(3) Uani 1 1 d . . . . .
H50A H -0.5673 0.2643 -0.2132 0.220 Uiso 1 1 calc R U . . .
H50B H -0.5896 0.2016 -0.1427 0.220 Uiso 1 1 calc R U . . .
H50C H -0.5057 0.2144 -0.1521 0.220 Uiso 1 1 calc R U . . .
C59 C -0.15296(17) 0.59324(18) -0.40515(19) 0.0351(7) Uani 1 1 d . . . . .
H59A H -0.1902 0.6032 -0.4568 0.053 Uiso 1 1 calc R U . . .
H59B H -0.1463 0.5360 -0.3968 0.053 Uiso 1 1 calc R U . . .
H59C H -0.1070 0.6174 -0.4154 0.053 Uiso 1 1 calc R U . . .
C51 C -0.26841(16) 0.63953(17) -0.2190(2) 0.0324(7) Uani 1 1 d . . . . .
C58 C -0.29283(17) 0.54792(19) -0.3572(2) 0.0393(7) Uani 1 1 d . . . . .
H58A H -0.3112 0.5730 -0.4145 0.059 Uiso 1 1 calc R U . . .
H58B H -0.3339 0.5313 -0.3277 0.059 Uiso 1 1 calc R U . . .
H58C H -0.2634 0.5016 -0.3675 0.059 Uiso 1 1 calc R U . . .
C52 C -0.24579(16) 0.60747(16) -0.29754(19) 0.0302(6) Uani 1 1 d . . . . .
N1 N -0.02281(12) 0.40427(13) -0.12626(14) 0.0254(5) Uani 1 1 d . . . . .
N2 N -0.15905(13) 0.36848(13) -0.08637(14) 0.0264(5) Uani 1 1 d . . . . .
N3 N -0.21041(13) 0.35514(13) -0.26473(14) 0.0280(5) Uani 1 1 d . . . . .
N4 N -0.07572(12) 0.39517(12) -0.30401(14) 0.0245(5) Uani 1 1 d . . . . .
Ni1 Ni -0.11725(2) 0.38104(2) -0.19520(2) 0.02402(11) Uani 1 1 d . . . . .
O1 O -0.01531(10) 0.62298(11) -0.26505(12) 0.0270(4) Uani 1 1 d . . . . .
O2 O -0.32499(11) 0.53124(12) -0.15111(14) 0.0388(5) Uani 1 1 d . . . . .

loop_
_atom_site_aniso_label
_atom_site_aniso_U_11
_atom_site_aniso_U_22
_atom_site_aniso_U_33
_atom_site_aniso_U_23
_atom_site_aniso_U_13
_atom_site_aniso_U_12
C38A 0.025(4) 0.077(6) 0.038(3) 0.010(4) 0.001(3) 0.006(3)
C39A 0.024(3) 0.045(4) 0.047(4) -0.001(3) 0.011(3) -0.004(3)
C40A 0.030(3) 0.047(4) 0.055(4) -0.012(3) 0.017(3) 0.003(3)
C38B 0.025(5) 0.074(8) 0.069(6) -0.020(6) 0.001(4) 0.001(5)
C39B 0.037(5) 0.060(7) 0.074(7) 0.013(5) 0.027(5) 0.006(5)
C40B 0.036(5) 0.042(5) 0.065(6) -0.004(4) 0.016(4) 0.012(4)
C2 0.0245(15) 0.0225(14) 0.0282(14) 0.0039(11) 0.0004(12) 0.0009(11)
C3 0.0282(16) 0.0288(15) 0.0298(14) 0.0029(12) 0.0009(12) -0.0055(12)
C4 0.0358(18) 0.0341(16) 0.0257(14) 0.0082(12) -0.0035(13) -0.0009(13)
C5 0.0332(17) 0.0247(14) 0.0251(13) 0.0044(11) 0.0005(12) 0.0007(12)
C6 0.0399(19) 0.0291(15) 0.0220(13) 0.0061(11) 0.0001(13) -0.0020(13)
C7 0.0375(18) 0.0265(14) 0.0252(14) 0.0008(11) 0.0033(13) -0.0072(13)
C8 0.044(2) 0.0313(15) 0.0246(14) 0.0019(12) 0.0063(14) -0.0116(14)
C9 0.0372(18) 0.0328(16) 0.0278(14) -0.0023(12) 0.0118(13) -0.0110(13)
C10 0.0315(17) 0.0214(14) 0.0308(14) -0.0013(11) 0.0102(12) -0.0078(12)
C11 0.0288(16) 0.0252(14) 0.0306(14) -0.0019(12) 0.0081(12) -0.0072(12)
C12 0.0300(17) 0.0292(15) 0.0299(14) 0.0009(12) 0.0078(12) -0.0054(12)
C13 0.0277(17) 0.0395(17) 0.0355(16) -0.0023(13) 0.0045(13) -0.0081(13)
C14 0.0357(18) 0.0385(17) 0.0272(14) -0.0070(13) 0.0024(13) -0.0108(14)
C15 0.0344(17) 0.0263(15) 0.0243(14) -0.0034(11) 0.0044(12) -0.0049(12)
C16 0.0365(18) 0.0299(15) 0.0229(13) -0.0049(12) 0.0047(12) -0.0022(13)
C17 0.0276(16) 0.0221(14) 0.0254(13) 0.0007(11) 0.0040(12) 0.0002(11)
C18 0.0338(17) 0.0294(15) 0.0211(13) 0.0020(11) 0.0065(12) 0.0043(12)
C19 0.0278(16) 0.0240(14) 0.0277(14) 0.0047(11) 0.0059(12) 0.0006(12)
C20 0.0242(15) 0.0194(13) 0.0284(14) 0.0044(11) 0.0051(12) 0.0019(11)
C21 0.0252(16) 0.0226(14) 0.0277(14) 0.0031(11) 0.0080(12) 0.0029(11)
C31 0.0238(16) 0.0264(14) 0.0231(13) 0.0009(11) 0.0016(11) -0.0015(11)
C32 0.0305(17) 0.0301(15) 0.0245(14) 0.0023(11) 0.0034(12) 0.0023(12)
C33 0.0255(16) 0.0338(15) 0.0234(13) -0.0013(12) 0.0023(12) -0.0043(12)
C34 0.0282(17) 0.0342(16) 0.0236(14) -0.0022(12) 0.0052(12) -0.0095(13)
C35 0.0314(17) 0.0235(14) 0.0242(13) 0.0000(11) 0.0020(12) -0.0019(11)
C36 0.0244(15) 0.0268(14) 0.0192(12) 0.0007(11) 0.0037(11) -0.0021(12)
C37 0.0280(17) 0.0375(17) 0.0337(15) -0.0023(13) 0.0072(13) -0.0023(13)
C41 0.0315(17) 0.0356(17) 0.0262(14) -0.0048(12) 0.0066(12) -0.0068(13)
C56 0.0366(18) 0.0289(15) 0.0351(16) 0.0056(12) 0.0089(14) 0.0022(13)
C42 0.0249(17) 0.0390(17) 0.0322(15) 0.0009(13) 0.0070(13) -0.0060(13)
C55 0.0285(17) 0.0228(14) 0.0379(16) 0.0071(12) 0.0057(13) 0.0002(12)
C43 0.0328(19) 0.0393(18) 0.0407(17) -0.0015(14) 0.0087(14) -0.0018(14)
C54 0.0264(16) 0.0230(14) 0.0327(15) 0.0098(12) 0.0046(12) 0.0013(12)
C44 0.0293(18) 0.058(2) 0.0412(17) -0.0076(16) 0.0124(14) -0.0080(15)
C53 0.0326(17) 0.0252(15) 0.0296(14) 0.0075(11) 0.0050(12) 0.0027(12)
C45 0.042(2) 0.045(2) 0.0433(18) -0.0159(15) 0.0170(15) -0.0173(15)
C46 0.044(2) 0.0363(17) 0.0423(17) -0.0142(14) 0.0184(15) -0.0126(15)
C57 0.0313(18) 0.0365(17) 0.0469(18) 0.0086(14) 0.0083(14) 0.0034(14)
C47 0.045(2) 0.062(2) 0.088(3) -0.030(2) 0.034(2) -0.0239(19)
C62 0.046(2) 0.055(2) 0.059(2) -0.0085(18) 0.0240(18) -0.0133(17)
C48 0.050(3) 0.084(3) 0.078(3) -0.010(2) 0.029(2) -0.027(2)
C61 0.0385(19) 0.0365(18) 0.0472(18) -0.0036(14) 0.0131(15) -0.0025(14)
C49 0.082(3) 0.049(2) 0.134(4) 0.025(3) 0.058(3) -0.002(2)
C60 0.0304(17) 0.0239(14) 0.0351(15) 0.0041(12) 0.0043(13) 0.0006(12)
C50 0.117(4) 0.150(5) 0.201(6) -0.128(5) 0.114(5) -0.109(4)
C59 0.0359(18) 0.0362(17) 0.0322(15) 0.0037(13) 0.0016(13) 0.0020(14)
C51 0.0256(16) 0.0287(15) 0.0437(17) 0.0090(13) 0.0079(13) 0.0012(12)
C58 0.0355(19) 0.0423(18) 0.0393(17) 0.0018(14) 0.0027(14) -0.0046(14)
C52 0.0282(16) 0.0251(15) 0.0366(15) 0.0081(12) 0.0019(13) 0.0019(12)
N1 0.0287(14) 0.0216(12) 0.0255(11) 0.0033(9) 0.0030(10) -0.0012(9)
N2 0.0287(14) 0.0245(12) 0.0255(11) 0.0000(9) 0.0029(10) -0.0044(10)
N3 0.0329(14) 0.0272(12) 0.0245(11) 0.0003(9) 0.0065(10) -0.0044(10)
N4 0.0265(13) 0.0225(12) 0.0242(11) 0.0016(9) 0.0031(10) -0.0001(9)
Ni1 0.0276(2) 0.02234(18) 0.02237(18) 0.00091(14) 0.00463(14) -0.00364(15)
O1 0.0246(11) 0.0245(10) 0.0328(10) 0.0068(8) 0.0068(8) 0.0011(8)
O2 0.0259(12) 0.0339(12) 0.0569(13) 0.0150(10) 0.0072(10) -0.0038(9)

loop_
_atom_type_symbol
_atom_type_description
_atom_type_scat_dispersion_real
_atom_type_scat_dispersion_imag
_atom_type_scat_source
C C 0.0033 0.0016 'International Tables Vol C Tables 4.2.6.8 and 6.1.1.4'
H H 0.0000 0.0000 'International Tables Vol C Tables 4.2.6.8 and 6.1.1.4'
N N 0.0061 0.0033 'International Tables Vol C Tables 4.2.6.8 and 6.1.1.4'
Ni Ni 0.3393 1.1124 'International Tables Vol C Tables 4.2.6.8 and 6.1.1.4'
O O 0.0106 0.0060 'International Tables Vol C Tables 4.2.6.8 and 6.1.1.4'

loop_
_geom_angle_atom_site_label_1
_geom_angle_atom_site_label_2
_geom_angle_atom_site_label_3
_geom_angle
C37 C38A H38A 109.5
C37 C38A H38B 109.5
H38A C38A H38B 109.5
C37 C38A H38C 109.5
H38A C38A H38C 109.5
H38B C38A H38C 109.5
C37 C39A H39A 109.5
C37 C39A H39B 109.5
H39A C39A H39B 109.5
C37 C39A H39C 109.5
H39A C39A H39C 109.5
H39B C39A H39C 109.5
C37 C40A H40A 109.5
C37 C40A H40B 109.5
H40A C40A H40B 109.5
C37 C40A H40C 109.5
H40A C40A H40C 109.5
H40B C40A H40C 109.5
C37 C38B H38D 109.5
C37 C38B H38E 109.5
H38D C38B H38E 109.5
C37 C38B H38F 109.5
H38D C38B H38F 109.5
H38E C38B H38F 109.5
C37 C39B H39D 109.5
C37 C39B H39E 109.5
H39D C39B H39E 109.5
C37 C39B H39F 109.5
H39D C39B H39F 109.5
H39E C39B H39F 109.5
C37 C40B H40D 109.5
C37 C40B H40E 109.5
H40D C40B H40E 109.5
C37 C40B H40F 109.5
H40D C40B H40F 109.5
H40E C40B H40F 109.5
N1 C2 C21 124.1(2)
N1 C2 C3 110.0(2)
C21 C2 C3 125.8(2)
C4 C3 C2 107.0(2)
C4 C3 H3 126.5
C2 C3 H3 126.5
C3 C4 C5 107.5(2)
C3 C4 H4 126.2
C5 C4 H4 126.2
C6 C5 N1 124.0(3)
C6 C5 C4 125.2(2)
N1 C5 C4 109.8(2)
C7 C6 C5 123.0(2)
C7 C6 H6 118.5
C5 C6 H6 118.5
C6 C7 N2 124.1(2)
C6 C7 C8 125.6(2)
N2 C7 C8 109.7(3)
C9 C8 C7 107.7(2)
C9 C8 H8 126.1
C7 C8 H8 126.1
C8 C9 C10 106.9(3)
C8 C9 H9 126.5
C10 C9 H9 126.5
N2 C10 C11 124.6(2)
N2 C10 C9 110.2(2)
C11 C10 C9 124.8(3)
C10 C11 C12 121.8(3)
C10 C11 C41 119.9(2)
C12 C11 C41 118.3(2)
N3 C12 C11 123.8(3)
N3 C12 C13 110.0(2)
C11 C12 C13 125.9(3)
C14 C13 C12 107.3(3)
C14 C13 H13 126.4
C12 C13 H13 126.4
C13 C14 C15 107.5(2)
C13 C14 H14 126.3
C15 C14 H14 126.3
C16 C15 N3 123.0(3)
C16 C15 C14 126.0(2)
N3 C15 C14 110.1(2)
C17 C16 C15 123.5(2)
C17 C16 H16 118.2
C15 C16 H16 118.2
C16 C17 N4 123.9(2)
C16 C17 C18 125.7(2)
N4 C17 C18 109.7(2)
C19 C18 C17 107.2(2)
C19 C18 H18 126.4
C17 C18 H18 126.4
C18 C19 C20 107.5(2)
C18 C19 H19 126.2
C20 C19 H19 126.2
N4 C20 C21 125.5(2)
N4 C20 C19 109.6(2)
C21 C20 C19 124.5(2)
C20 C21 C2 120.5(2)
C20 C21 C31 117.4(2)
C2 C21 C31 122.1(2)
C32 C31 C36 118.3(2)
C32 C31 C21 124.5(2)
C36 C31 C21 117.0(2)
C31 C32 C33 123.2(3)
C31 C32 H32 118.4
C33 C32 H32 118.4
C34 C33 C32 116.7(3)
C34 C33 C37 122.4(2)
C32 C33 C37 120.9(3)
C33 C34 C35 122.1(3)
C33 C34 H34 119.0
C35 C34 H34 119.0
C36 C35 C34 119.8(3)
C36 C35 H35 120.1
C34 C35 H35 120.1
O1 C36 C35 125.1(2)
O1 C36 C31 115.0(2)
C35 C36 C31 119.9(3)
C38A C37 C40A 113.7(4)
C39B C37 C33 114.8(4)
C38A C37 C33 109.4(3)
C40A C37 C33 105.8(3)
C38A C37 C39A 109.6(4)
C40A C37 C39A 107.5(4)
C33 C37 C39A 110.8(3)
C39B C37 C38B 108.5(6)
C33 C37 C38B 108.4(4)
C39B C37 C40B 105.5(5)
C33 C37 C40B 114.0(4)
C38B C37 C40B 105.1(5)
C46 C41 C42 119.7(3)
C46 C41 C11 124.0(3)
C42 C41 C11 116.3(2)
C51 C56 C55 119.9(3)
C51 C56 C62 121.5(3)
C55 C56 C62 118.6(3)
O2 C42 C43 125.5(3)
O2 C42 C41 115.1(3)
C43 C42 C41 119.4(3)
C56 C55 C54 119.4(3)
C56 C55 C61 119.4(3)
C54 C55 C61 121.2(2)
C42 C43 C44 119.4(3)
C42 C43 H43 120.3
C44 C43 H43 120.3
C53 C54 C55 120.1(3)
C53 C54 C60 118.7(2)
C55 C54 C60 120.9(2)
C45 C44 C43 122.4(3)
C45 C44 H44 118.8
C43 C44 H44 118.8
C52 C53 C54 119.8(3)
C52 C53 C59 119.1(3)
C54 C53 C59 121.1(3)
C44 C45 C46 116.9(3)
C44 C45 C47 124.0(3)
C46 C45 C47 119.0(3)
C41 C46 C45 122.2(3)
C41 C46 H46 118.9
C45 C46 H46 118.9
O2 C57 C51 106.3(2)
O2 C57 H57A 110.5
C51 C57 H57A 110.5
O2 C57 H57B 110.5
C51 C57 H57B 110.5
H57A C57 H57B 108.7
C50 C47 C49 109.8(5)
C50 C47 C48 109.5(4)
C49 C47 C48 107.9(3)
C50 C47 C45 109.7(3)
C49 C47 C45 109.6(3)
C48 C47 C45 110.5(3)
C56 C62 H62A 109.5
C56 C62 H62B 109.5
H62A C62 H62B 109.5
C56 C62 H62C 109.5
H62A C62 H62C 109.5
H62B C62 H62C 109.5
C47 C48 H48A 109.5
C47 C48 H48B 109.5
H48A C48 H48B 109.5
C47 C48 H48C 109.5
H48A C48 H48C 109.5
H48B C48 H48C 109.5
C55 C61 H61A 109.5
C55 C61 H61B 109.5
H61A C61 H61B 109.5
C55 C61 H61C 109.5
H61A C61 H61C 109.5
H61B C61 H61C 109.5
C47 C49 H49A 109.5
C47 C49 H49B 109.5
H49A C49 H49B 109.5
C47 C49 H49C 109.5
H49A C49 H49C 109.5
H49B C49 H49C 109.5
O1 C60 C54 105.1(2)
O1 C60 H60A 110.7
C54 C60 H60A 110.7
O1 C60 H60B 110.7
C54 C60 H60B 110.7
H60A C60 H60B 108.8
C47 C50 H50A 109.5
C47 C50 H50B 109.5
H50A C50 H50B 109.5
C47 C50 H50C 109.5
H50A C50 H50C 109.5
H50B C50 H50C 109.5
C53 C59 H59A 109.5
C53 C59 H59B 109.5
H59A C59 H59B 109.5
C53 C59 H59C 109.5
H59A C59 H59C 109.5
H59B C59 H59C 109.5
C56 C51 C52 120.9(3)
C56 C51 C57 120.0(3)
C52 C51 C57 118.9(3)
C52 C58 H58A 109.5
C52 C58 H58B 109.5
H58A C58 H58B 109.5
C52 C58 H58C 109.5
H58A C58 H58C 109.5
H58B C58 H58C 109.5
C51 C52 C53 119.8(3)
C51 C52 C58 121.8(3)
C53 C52 C58 118.4(3)
C2 N1 C5 105.6(2)
C2 N1 Ni1 127.27(17)
C5 N1 Ni1 127.05(18)
C10 N2 C7 105.4(2)
C10 N2 Ni1 126.74(18)
C7 N2 Ni1 127.69(19)
C12 N3 C15 104.9(2)
C12 N3 Ni1 127.27(18)
C15 N3 Ni1 127.77(19)
C20 N4 C17 105.8(2)
C20 N4 Ni1 126.24(17)
C17 N4 Ni1 127.74(18)
N2 Ni1 N4 179.20(9)
N2 Ni1 N3 89.97(9)
N4 Ni1 N3 90.10(9)
N2 Ni1 N1 90.50(9)
N4 Ni1 N1 89.46(9)
N3 Ni1 N1 178.47(10)
C36 O1 C60 119.7(2)
C42 O2 C57 119.4(2)

loop_
_geom_bond_atom_site_label_1
_geom_bond_atom_site_label_2
_geom_bond_distance
C38A C37 1.476(6)
C38A H38A 0.9600
C38A H38B 0.9600
C38A H38C 0.9600
C39A C37 1.551(7)
C39A H39A 0.9600
C39A H39B 0.9600
C39A H39C 0.9600
C40A C37 1.513(6)
C40A H40A 0.9600
C40A H40B 0.9600
C40A H40C 0.9600
C38B C37 1.597(9)
C38B H38D 0.9600
C38B H38E 0.9600
C38B H38F 0.9600
C39B C37 1.475(9)
C39B H39D 0.9600
C39B H39E 0.9600
C39B H39F 0.9600
C40B C37 1.598(8)
C40B H40D 0.9600
C40B H40E 0.9600
C40B H40F 0.9600
C2 N1 1.371(3)
C2 C21 1.385(3)
C2 C3 1.435(4)
C3 C4 1.343(4)
C3 H3 0.9300
C4 C5 1.423(4)
C4 H4 0.9300
C5 C6 1.380(4)
C5 N1 1.382(3)
C6 C7 1.368(4)
C6 H6 0.9300
C7 N2 1.386(3)
C7 C8 1.425(4)
C8 C9 1.339(4)
C8 H8 0.9300
C9 C10 1.435(4)
C9 H9 0.9300
C10 N2 1.370(3)
C10 C11 1.376(4)
C11 C12 1.386(4)
C11 C41 1.493(4)
C12 N3 1.378(3)
C12 C13 1.424(4)
C13 C14 1.338(4)
C13 H13 0.9300
C14 C15 1.418(4)
C14 H14 0.9300
C15 C16 1.379(4)
C15 N3 1.381(3)
C16 C17 1.366(4)
C16 H16 0.9300
C17 N4 1.378(3)
C17 C18 1.430(4)
C18 C19 1.333(4)
C18 H18 0.9300
C19 C20 1.436(3)
C19 H19 0.9300
C20 N4 1.367(3)
C20 C21 1.382(4)
C21 C31 1.484(4)
C31 C32 1.376(4)
C31 C36 1.405(4)
C32 C33 1.391(4)
C32 H32 0.9300
C33 C34 1.384(4)
C33 C37 1.534(4)
C34 C35 1.384(4)
C34 H34 0.9300
C35 C36 1.380(4)
C35 H35 0.9300
C36 O1 1.360(3)
C41 C46 1.378(4)
C41 C42 1.388(4)
C56 C51 1.390(4)
C56 C55 1.403(4)
C56 C62 1.513(4)
C42 O2 1.365(3)
C42 C43 1.381(4)
C55 C54 1.410(4)
C55 C61 1.511(4)
C43 C44 1.389(4)
C43 H43 0.9300
C54 C53 1.405(4)
C54 C60 1.504(4)
C44 C45 1.374(5)
C44 H44 0.9300
C53 C52 1.396(4)
C53 C59 1.503(4)
C45 C46 1.387(4)
C45 C47 1.545(5)
C46 H46 0.9300
C57 O2 1.441(3)
C57 C51 1.513(4)
C57 H57A 0.9700
C57 H57B 0.9700
C47 C50 1.496(5)
C47 C49 1.538(6)
C47 C48 1.544(5)
C62 H62A 0.9600
C62 H62B 0.9600
C62 H62C 0.9600
C48 H48A 0.9600
C48 H48B 0.9600
C48 H48C 0.9600
C61 H61A 0.9600
C61 H61B 0.9600
C61 H61C 0.9600
C49 H49A 0.9600
C49 H49B 0.9600
C49 H49C 0.9600
C60 O1 1.439(3)
C60 H60A 0.9700
C60 H60B 0.9700
C50 H50A 0.9600
C50 H50B 0.9600
C50 H50C 0.9600
C59 H59A 0.9600
C59 H59B 0.9600
C59 H59C 0.9600
C51 C52 1.396(4)
C58 C52 1.504(4)
C58 H58A 0.9600
C58 H58B 0.9600
C58 H58C 0.9600
N1 Ni1 1.906(2)
N2 Ni1 1.894(2)
N3 Ni1 1.900(2)
N4 Ni1 1.895(2)
